data_7155422
loop_
_publ_author_name
'Wang, Ruijia'
'OuYang, Yuejun'
'Xu, Chonghui'
'Yi, Niannian'
'Jiang, Jun'
'Deng, Wei'
'Zeng, Zebing'
'Xiang, Jiannan'

_publ_section_title
;
 Hypervalent iodine-triggered transformation of homopropargyl sulfonamides
 into dihalo-2,3-dihydropyrroles.
;
_journal_issue 4
_journal_name_full 'Organic &amp; biomolecular chemistry'
_journal_page_first 796
_journal_page_last 800
_journal_paper_doi 10.1039/c6ob02536f
_journal_volume 15
_journal_year 2017
_chemical_formula_moiety 'C15 H19 I2 N O2 S'
_chemical_formula_sum 'C15 H19 I2 N O2 S'
_chemical_formula_weight 531.17
_chemical_name_systematic
;
 ?
;
_space_group_crystal_system monoclinic
_space_group_IT_number 14
_space_group_name_Hall '-P 2ybc'
_space_group_name_H-M_alt 'P 1 21/c 1'
_symmetry_space_group_name_Hall '-P 2ybc'
_symmetry_space_group_name_H-M 'P 1 21/c 1'
_atom_sites_solution_hydrogens geom
_atom_sites_solution_primary direct
_audit_creation_date 2015-01-22
_audit_creation_method
;
Olex2 1.2
(compiled 2014.07.22 svn.r2960 for OlexSys, GUI svn.r4862)
;
_audit_update_record
;
2016-11-08 deposited with the CCDC.
2016-12-20 downloaded from the CCDC.
;
_cell_angle_alpha 90
_cell_angle_beta 101.7100(10)
_cell_angle_gamma 90
_cell_formula_units_Z 4
_cell_length_a 9.5678(5)
_cell_length_b 12.3013(7)
_cell_length_c 15.5374(9)
_cell_measurement_reflns_used 9392
_cell_measurement_temperature 130
_cell_measurement_theta_max 30.56
_cell_measurement_theta_min 2.17
_cell_volume 1790.64(17)
_computing_cell_refinement 'SAINT v7.68A (Bruker, 2009)'
_computing_data_reduction 'SAINT v7.68A (Bruker, 2009)'
_computing_molecular_graphics 'Olex2 (Dolomanov et al., 2009)'
_computing_publication_material 'Olex2 (Dolomanov et al., 2009)'
_computing_structure_refinement 'XL (Sheldrick, 2008)'
_computing_structure_solution 'ShelXS (Sheldrick, 2008)'
_diffrn_ambient_temperature 130
_diffrn_measured_fraction_theta_full 1.000
_diffrn_measured_fraction_theta_max 0.998
_diffrn_measurement_device_type 'Bruker APEX-II CCD'
_diffrn_measurement_method '\f and \w scans'
_diffrn_radiation_monochromator graphite
_diffrn_radiation_type MoK\a
_diffrn_radiation_wavelength 0.71073
_diffrn_reflns_av_R_equivalents 0.0199
_diffrn_reflns_av_unetI/netI 0.0205
_diffrn_reflns_Laue_measured_fraction_full 1.000
_diffrn_reflns_Laue_measured_fraction_max 0.998
_diffrn_reflns_limit_h_max 13
_diffrn_reflns_limit_h_min -12
_diffrn_reflns_limit_k_max 17
_diffrn_reflns_limit_k_min -11
_diffrn_reflns_limit_l_max 22
_diffrn_reflns_limit_l_min -21
_diffrn_reflns_number 17910
_diffrn_reflns_point_group_measured_fraction_full 1.000
_diffrn_reflns_point_group_measured_fraction_max 0.998
_diffrn_reflns_theta_full 25.242
_diffrn_reflns_theta_max 30.568
_diffrn_reflns_theta_min 2.129
_diffrn_standards_number 0
_exptl_absorpt_coefficient_mu 3.632
_exptl_absorpt_correction_T_max 0.7461
_exptl_absorpt_correction_T_min 0.6718
_exptl_absorpt_correction_type multi-scan
_exptl_absorpt_process_details
;
SADABS-2008/1 (Bruker,2008) was used for absorption correction.
wR2(int) was 0.0391 before and 0.0265 after correction.
The Ratio of minimum to maximum transmission is 0.9004.
The \l/2 correction factor is 0.0015.
;
_exptl_crystal_colour colourless
_exptl_crystal_density_diffrn 1.970
_exptl_crystal_description block
_exptl_crystal_F_000 1016
_exptl_crystal_size_max 0.25
_exptl_crystal_size_mid 0.2
_exptl_crystal_size_min 0.18
_refine_diff_density_max 0.492
_refine_diff_density_min -1.116
_refine_diff_density_rms 0.210
_refine_ls_extinction_method none
_refine_ls_goodness_of_fit_ref 1.098
_refine_ls_hydrogen_treatment constr
_refine_ls_matrix_type full
_refine_ls_number_parameters 194
_refine_ls_number_reflns 5504
_refine_ls_number_restraints 0
_refine_ls_restrained_S_all 1.098
_refine_ls_R_factor_all 0.0257
_refine_ls_R_factor_gt 0.0214
_refine_ls_shift/su_max 0.001
_refine_ls_shift/su_mean 0.000
_refine_ls_structure_factor_coef Fsqd
_refine_ls_weighting_details 'w=1/[\s^2^(Fo^2^)+(0.0241P)^2^+0.8301P] where P=(Fo^2^+2Fc^2^)/3'
_refine_ls_weighting_scheme calc
_refine_ls_wR_factor_gt 0.0511
_refine_ls_wR_factor_ref 0.0527
_reflns_Friedel_coverage 0.000
_reflns_number_gt 4921
_reflns_number_total 5504
_reflns_threshold_expression 'I > 2\s(I)'
_cod_data_source_file c6ob02536f2.cif
_cod_data_source_block mo_dm15079_0m
_cod_depositor_comments 'Adding full bibliography for 7155422.cif.'
_cod_database_code 7155422
_shelxl_version_number 2014-3
_shelx_space_group_comment
;
The symmetry employed for this shelxl refinement is uniquely defined
by the following loop, which should always be used as a source of
symmetry information in preference to the above space-group names.
They are only intended as comments.
;
_shelx_estimated_absorpt_t_max 0.561
_shelx_estimated_absorpt_t_min 0.464
_olex2_refinement_description
;
1. Fixed Uiso
 At 1.2 times of:
  All C(H) groups, All C(H,H) groups
 At 1.5 times of:
  All C(H,H,H) groups
2.a Ternary CH refined with riding coordinates:
 C4(H4)
2.b Secondary CH2 refined with riding coordinates:
 C3(H3A,H3B)
2.c Aromatic/amide H refined with riding coordinates:
 C10(H10), C11(H11), C13(H13), C14(H14)
2.d Idealised Me refined as rotating group:
 C6(H6A,H6B,H6C), C7(H7A,H7B,H7C), C8(H8A,H8B,H8C), C15(H15A,H15B,H15C)
;
_olex2_submission_special_instructions 'No special instructions were received'

loop_
_space_group_symop_operation_xyz
'x, y, z'
'-x, y+1/2, -z+1/2'
'-x, -y, -z'
'x, -y-1/2, z-1/2'

loop_
_atom_site_label
_atom_site_type_symbol
_atom_site_fract_x
_atom_site_fract_y
_atom_site_fract_z
_atom_site_U_iso_or_equiv
_atom_site_adp_type
_atom_site_occupancy
_atom_site_site_symmetry_order
_atom_site_calc_flag
_atom_site_refinement_flags_posn
I1 I 0.68121(2) 0.09985(2) 0.23356(2) 0.02413(4) Uani 1 1 d .
I2 I 0.38791(2) 0.31079(2) 0.23264(2) 0.02221(4) Uani 1 1 d .
S1 S 0.96401(5) 0.31959(4) 0.28962(4) 0.02244(11) Uani 1 1 d .
O1 O 0.97927(17) 0.21308(13) 0.32684(12) 0.0298(4) Uani 1 1 d .
O2 O 1.08003(16) 0.36782(14) 0.25795(12) 0.0306(4) Uani 1 1 d .
N1 N 0.82653(17) 0.31464(13) 0.20302(12) 0.0183(3) Uani 1 1 d .
C1 C 0.6978(2) 0.26683(16) 0.22023(14) 0.0190(4) Uani 1 1 d .
C2 C 0.5939(2) 0.33990(16) 0.21594(13) 0.0181(4) Uani 1 1 d .
C3 C 0.6424(2) 0.45062(16) 0.19396(14) 0.0182(4) Uani 1 1 d .
H3A H 0.6589 0.4988 0.2461 0.022 Uiso 1 1 calc R
H3B H 0.5718 0.4850 0.1463 0.022 Uiso 1 1 calc R
C4 C 0.7834(2) 0.42573(16) 0.16375(14) 0.0179(4) Uani 1 1 d .
H4 H 0.8570 0.4802 0.1905 0.021 Uiso 1 1 calc R
C5 C 0.7727(2) 0.42422(17) 0.06353(15) 0.0212(4) Uani 1 1 d .
C6 C 0.6518(2) 0.3507(2) 0.01702(16) 0.0287(5) Uani 1 1 d .
H6A H 0.6442 0.3558 -0.0467 0.043 Uiso 1 1 calc GR
H6B H 0.5617 0.3739 0.0320 0.043 Uiso 1 1 calc GR
H6C H 0.6719 0.2754 0.0359 0.043 Uiso 1 1 calc GR
C7 C 0.9141(2) 0.38392(19) 0.04346(16) 0.0272(5) Uani 1 1 d .
H7A H 0.9926 0.4287 0.0752 0.041 Uiso 1 1 calc GR
H7B H 0.9108 0.3892 -0.0198 0.041 Uiso 1 1 calc GR
H7C H 0.9294 0.3080 0.0622 0.041 Uiso 1 1 calc GR
C8 C 0.7486(3) 0.54171(19) 0.03129(17) 0.0304(5) Uani 1 1 d .
H8A H 0.8289 0.5869 0.0602 0.046 Uiso 1 1 calc GR
H8B H 0.6600 0.5694 0.0455 0.046 Uiso 1 1 calc GR
H8C H 0.7417 0.5441 -0.0325 0.046 Uiso 1 1 calc GR
C9 C 0.9065(2) 0.41038(17) 0.36259(15) 0.0228(4) Uani 1 1 d .
C10 C 0.9435(2) 0.51992(19) 0.36326(16) 0.0286(5) Uani 1 1 d .
H10 H 1.0120 0.5447 0.3312 0.034 Uiso 1 1 calc R
C11 C 0.8792(3) 0.59185(19) 0.41118(17) 0.0313(5) Uani 1 1 d .
H11 H 0.9049 0.6665 0.4121 0.038 Uiso 1 1 calc R
C12 C 0.7780(3) 0.5582(2) 0.45811(16) 0.0305(5) Uani 1 1 d .
C13 C 0.7446(3) 0.4478(2) 0.45809(16) 0.0297(5) Uani 1 1 d .
H13 H 0.6775 0.4231 0.4912 0.036 Uiso 1 1 calc R
C14 C 0.8077(2) 0.37342(19) 0.41056(15) 0.0253(4) Uani 1 1 d .
H14 H 0.7838 0.2985 0.4107 0.030 Uiso 1 1 calc R
C15 C 0.7058(3) 0.6379(2) 0.50845(19) 0.0427(6) Uani 1 1 d .
H15A H 0.6200 0.6668 0.4698 0.064 Uiso 1 1 calc GR
H15B H 0.7714 0.6978 0.5296 0.064 Uiso 1 1 calc GR
H15C H 0.6791 0.6010 0.5586 0.064 Uiso 1 1 calc GR

loop_
_atom_site_aniso_label
_atom_site_aniso_U_11
_atom_site_aniso_U_22
_atom_site_aniso_U_33
_atom_site_aniso_U_23
_atom_site_aniso_U_13
_atom_site_aniso_U_12
I1 0.02686(7) 0.01438(6) 0.03471(8) 0.00187(5) 0.01465(6) 0.00031(5)
I2 0.01511(6) 0.02138(7) 0.03257(8) -0.00276(5) 0.01061(5) -0.00170(5)
S1 0.0139(2) 0.0235(3) 0.0303(3) 0.0067(2) 0.00517(18) 0.00256(18)
O1 0.0249(8) 0.0252(8) 0.0387(10) 0.0115(7) 0.0055(7) 0.0069(6)
O2 0.0137(7) 0.0356(9) 0.0439(10) 0.0074(8) 0.0086(6) 0.0006(6)
N1 0.0143(7) 0.0166(8) 0.0256(9) 0.0048(6) 0.0080(6) 0.0014(6)
C1 0.0186(9) 0.0152(9) 0.0249(10) 0.0011(7) 0.0086(7) -0.0007(7)
C2 0.0148(8) 0.0189(9) 0.0220(10) -0.0009(7) 0.0072(7) -0.0014(7)
C3 0.0160(8) 0.0141(9) 0.0263(10) 0.0011(7) 0.0080(7) 0.0008(7)
C4 0.0148(8) 0.0139(8) 0.0262(10) 0.0029(7) 0.0074(7) 0.0017(7)
C5 0.0187(9) 0.0202(9) 0.0263(10) 0.0043(8) 0.0086(8) 0.0036(7)
C6 0.0257(11) 0.0344(12) 0.0268(11) -0.0037(9) 0.0071(9) 0.0000(9)
C7 0.0251(10) 0.0280(11) 0.0325(12) 0.0060(9) 0.0154(9) 0.0063(9)
C8 0.0303(11) 0.0295(12) 0.0337(13) 0.0121(10) 0.0116(10) 0.0080(9)
C9 0.0175(9) 0.0244(10) 0.0249(10) 0.0039(8) 0.0003(8) -0.0003(7)
C10 0.0200(9) 0.0278(11) 0.0351(13) 0.0036(9) -0.0011(9) -0.0060(8)
C11 0.0306(12) 0.0218(11) 0.0366(13) -0.0016(9) -0.0044(10) -0.0058(9)
C12 0.0326(12) 0.0298(12) 0.0252(11) -0.0032(9) -0.0030(9) 0.0010(9)
C13 0.0338(12) 0.0314(12) 0.0240(11) 0.0020(9) 0.0064(9) 0.0006(10)
C14 0.0280(11) 0.0250(11) 0.0224(10) 0.0037(8) 0.0039(8) -0.0022(8)
C15 0.0561(17) 0.0363(14) 0.0352(14) -0.0073(11) 0.0082(13) 0.0046(13)

loop_
_atom_type_symbol
_atom_type_description
_atom_type_scat_dispersion_real
_atom_type_scat_dispersion_imag
_atom_type_scat_source
C C 0.0033 0.0016 'International Tables Vol C Tables 4.2.6.8 and 6.1.1.4'
H H 0.0000 0.0000 'International Tables Vol C Tables 4.2.6.8 and 6.1.1.4'
I I -0.4742 1.8119 'International Tables Vol C Tables 4.2.6.8 and 6.1.1.4'
N N 0.0061 0.0033 'International Tables Vol C Tables 4.2.6.8 and 6.1.1.4'
O O 0.0106 0.0060 'International Tables Vol C Tables 4.2.6.8 and 6.1.1.4'
S S 0.1246 0.1234 'International Tables Vol C Tables 4.2.6.8 and 6.1.1.4'

loop_
_geom_angle_atom_site_label_1
_geom_angle_atom_site_label_2
_geom_angle_atom_site_label_3
_geom_angle
O1 S1 O2 119.81(10)
O1 S1 N1 106.86(10)
O1 S1 C9 109.97(11)
O2 S1 N1 105.98(10)
O2 S1 C9 108.93(11)
N1 S1 C9 104.06(9)
C1 N1 S1 115.25(14)
C1 N1 C4 105.61(15)
C4 N1 S1 113.18(13)
N1 C1 I1 120.61(13)
C2 C1 I1 127.05(15)
C2 C1 N1 111.91(17)
C1 C2 I2 126.62(15)
C1 C2 C3 111.26(17)
C3 C2 I2 122.10(13)
C2 C3 H3A 111.2
C2 C3 H3B 111.2
C2 C3 C4 102.60(15)
H3A C3 H3B 109.2
C4 C3 H3A 111.2
C4 C3 H3B 111.2
N1 C4 C3 103.83(15)
N1 C4 H4 109.0
N1 C4 C5 110.61(16)
C3 C4 H4 109.0
C5 C4 C3 115.26(17)
C5 C4 H4 109.0
C6 C5 C4 111.91(17)
C6 C5 C7 109.12(19)
C6 C5 C8 110.73(19)
C7 C5 C4 109.27(17)
C7 C5 C8 108.63(18)
C8 C5 C4 107.10(18)
C5 C6 H6A 109.5
C5 C6 H6B 109.5
C5 C6 H6C 109.5
H6A C6 H6B 109.5
H6A C6 H6C 109.5
H6B C6 H6C 109.5
C5 C7 H7A 109.5
C5 C7 H7B 109.5
C5 C7 H7C 109.5
H7A C7 H7B 109.5
H7A C7 H7C 109.5
H7B C7 H7C 109.5
C5 C8 H8A 109.5
C5 C8 H8B 109.5
C5 C8 H8C 109.5
H8A C8 H8B 109.5
H8A C8 H8C 109.5
H8B C8 H8C 109.5
C10 C9 S1 120.51(18)
C10 C9 C14 120.7(2)
C14 C9 S1 118.22(17)
C9 C10 H10 120.5
C11 C10 C9 119.0(2)
C11 C10 H10 120.5
C10 C11 H11 119.1
C10 C11 C12 121.9(2)
C12 C11 H11 119.1
C11 C12 C13 118.3(2)
C11 C12 C15 121.4(2)
C13 C12 C15 120.3(2)
C12 C13 H13 119.4
C14 C13 C12 121.2(2)
C14 C13 H13 119.4
C9 C14 H14 120.5
C13 C14 C9 119.0(2)
C13 C14 H14 120.5
C12 C15 H15A 109.5
C12 C15 H15B 109.5
C12 C15 H15C 109.5
H15A C15 H15B 109.5
H15A C15 H15C 109.5
H15B C15 H15C 109.5

loop_
_geom_bond_atom_site_label_1
_geom_bond_atom_site_label_2
_geom_bond_distance
I1 C1 2.074(2)
I2 C2 2.0710(19)
S1 O1 1.4276(16)
S1 O2 1.4311(16)
S1 N1 1.6811(19)
S1 C9 1.757(2)
N1 C1 1.438(2)
N1 C4 1.519(2)
C1 C2 1.331(3)
C2 C3 1.500(3)
C3 H3A 0.9900
C3 H3B 0.9900
C3 C4 1.546(3)
C4 H4 1.0000
C4 C5 1.540(3)
C5 C6 1.530(3)
C5 C7 1.531(3)
C5 C8 1.532(3)
C6 H6A 0.9800
C6 H6B 0.9800
C6 H6C 0.9800
C7 H7A 0.9800
C7 H7B 0.9800
C7 H7C 0.9800
C8 H8A 0.9800
C8 H8B 0.9800
C8 H8C 0.9800
C9 C10 1.393(3)
C9 C14 1.394(3)
C10 H10 0.9500
C10 C11 1.379(4)
C11 H11 0.9500
C11 C12 1.388(4)
C12 C13 1.396(3)
C12 C15 1.506(4)
C13 H13 0.9500
C13 C14 1.388(3)
C14 H14 0.9500
C15 H15A 0.9800
C15 H15B 0.9800
C15 H15C 0.9800

loop_
_geom_torsion_atom_site_label_1
_geom_torsion_atom_site_label_2
_geom_torsion_atom_site_label_3
_geom_torsion_atom_site_label_4
_geom_torsion
I1 C1 C2 I2 6.0(3)
I1 C1 C2 C3 -172.18(15)
I2 C2 C3 C4 -165.15(14)
S1 N1 C1 I1 -75.26(18)
S1 N1 C1 C2 111.76(18)
S1 N1 C4 C3 -105.92(15)
S1 N1 C4 C5 129.88(15)
S1 C9 C10 C11 170.09(18)
S1 C9 C14 C13 -170.22(17)
O1 S1 N1 C1 50.27(16)
O1 S1 N1 C4 171.98(13)
O1 S1 C9 C10 150.77(17)
O1 S1 C9 C14 -38.0(2)
O2 S1 N1 C1 179.11(14)
O2 S1 N1 C4 -59.18(16)
O2 S1 C9 C10 17.6(2)
O2 S1 C9 C14 -171.13(17)
N1 S1 C9 C10 -95.08(18)
N1 S1 C9 C14 76.17(18)
N1 C1 C2 I2 178.44(14)
N1 C1 C2 C3 0.2(3)
N1 C4 C5 C6 65.8(2)
N1 C4 C5 C7 -55.1(2)
N1 C4 C5 C8 -172.62(16)
C1 N1 C4 C3 21.1(2)
C1 N1 C4 C5 -103.15(18)
C1 C2 C3 C4 13.1(2)
C2 C3 C4 N1 -20.3(2)
C2 C3 C4 C5 100.85(19)
C3 C4 C5 C6 -51.5(2)
C3 C4 C5 C7 -172.51(17)
C3 C4 C5 C8 70.0(2)
C4 N1 C1 I1 159.03(14)
C4 N1 C1 C2 -13.9(2)
C9 S1 N1 C1 -66.08(16)
C9 S1 N1 C4 55.63(15)
C9 C10 C11 C12 -0.5(3)
C10 C9 C14 C13 1.0(3)
C10 C11 C12 C13 1.8(4)
C10 C11 C12 C15 -178.5(2)
C11 C12 C13 C14 -1.7(4)
C12 C13 C14 C9 0.4(3)
C14 C9 C10 C11 -0.9(3)
C15 C12 C13 C14 178.6(2)
